data_1504081
loop_
_publ_author_name
'Kang, Sung Ok'
'Day, Victor W.'
'Bowman-James, Kristin'

_publ_section_title
;
 The influence of amine functionalities on anion binding in
 polyamide-containing macrocycles.
;
_journal_issue 16
_journal_name_full 'Organic letters'
_journal_page_first 3654
_journal_page_last 3657
_journal_paper_doi 10.1021/ol9014249
_journal_volume 11
_journal_year 2009
_chemical_formula_sum 'C35.32 H62.76 N8 O14.77 P'
_chemical_formula_weight 866.87
_chemical_name_systematic
;

 ?

;
_space_group_IT_number 14
_symmetry_cell_setting monoclinic
_symmetry_space_group_name_Hall '-P 2yn'
_symmetry_space_group_name_H-M 'P 1 21/n 1'
_atom_sites_solution_hydrogens geom
_atom_sites_solution_primary direct
_atom_sites_solution_secondary difmap
_audit_creation_method SHELXL-97
_cell_angle_alpha 90.00
_cell_angle_beta 102.500(2)
_cell_angle_gamma 90.00
_cell_formula_units_Z 4
_cell_length_a 10.4079(11)
_cell_length_b 20.877(2)
_cell_length_c 20.852(2)
_cell_measurement_reflns_used 6753
_cell_measurement_temperature 100(2)
_cell_measurement_theta_max 29.96
_cell_measurement_theta_min 2.19
_cell_volume 4423.4(8)
_computing_cell_refinement 'Bruker SAINT'
_computing_data_collection 'Bruker SMART'
_computing_data_reduction 'Bruker SAINT'
_computing_molecular_graphics 'Bruker SHELXTL'
_computing_publication_material 'Bruker SHELXTL'
_computing_structure_refinement 'Bruker SHELXTL'
_computing_structure_solution 'Bruker SHELXTL'
_diffrn_ambient_temperature 100(2)
_diffrn_measured_fraction_theta_full 0.996
_diffrn_measured_fraction_theta_max 0.996
_diffrn_measurement_device_type 'Bruker SMART APEX CCD area detector'
_diffrn_measurement_method 'phi and omega scans'
_diffrn_radiation_monochromator graphite
_diffrn_radiation_source 'fine-focus sealed tube'
_diffrn_radiation_type MoK\a
_diffrn_radiation_wavelength 0.71073
_diffrn_reflns_av_R_equivalents 0.0414
_diffrn_reflns_av_sigmaI/netI 0.0424
_diffrn_reflns_limit_h_max 14
_diffrn_reflns_limit_h_min -14
_diffrn_reflns_limit_k_max 29
_diffrn_reflns_limit_k_min -29
_diffrn_reflns_limit_l_max 28
_diffrn_reflns_limit_l_min -29
_diffrn_reflns_number 52104
_diffrn_reflns_theta_full 30.06
_diffrn_reflns_theta_max 30.06
_diffrn_reflns_theta_min 2.62
_diffrn_standards_decay_% 0.00
_exptl_absorpt_coefficient_mu 0.135
_exptl_absorpt_correction_T_max 1.000
_exptl_absorpt_correction_T_min 0.796
_exptl_absorpt_correction_type multi-scan
_exptl_crystal_colour Colorless
_exptl_crystal_density_diffrn 1.302
_exptl_crystal_density_method 'not measured'
_exptl_crystal_description 'Thin plate'
_exptl_crystal_F_000 1855
_exptl_crystal_size_max 0.44
_exptl_crystal_size_mid 0.22
_exptl_crystal_size_min 0.06
_refine_diff_density_max 1.039
_refine_diff_density_min -0.713
_refine_diff_density_rms 0.104
_refine_ls_extinction_method none
_refine_ls_goodness_of_fit_ref 1.019
_refine_ls_hydrogen_treatment mixed
_refine_ls_matrix_type full
_refine_ls_number_parameters 565
_refine_ls_number_reflns 12933
_refine_ls_number_restraints 0
_refine_ls_restrained_S_all 1.019
_refine_ls_R_factor_all 0.0897
_refine_ls_R_factor_gt 0.0694
_refine_ls_shift/su_max 0.001
_refine_ls_shift/su_mean 0.000
_refine_ls_structure_factor_coef Fsqd
_refine_ls_weighting_details 'calc w=1/[\s^2^(Fo^2^)+(0.1559P)^2^+0.0000P] where P=(Fo^2^+2Fc^2^)/3'
_refine_ls_weighting_scheme calc
_refine_ls_wR_factor_gt 0.2120
_refine_ls_wR_factor_ref 0.2250
_reflns_number_gt 8997
_reflns_number_total 12933
_reflns_threshold_expression >2sigma(I)
_cod_data_source_file ol9014249_si_002.cif
_cod_data_source_block k74a_(Compnd_D)
_cod_depositor_comments
;
The following automatic conversions were performed:

'_symmetry_cell_setting' value 'Monoclinic' changed to 'monoclinic'
according to /home/saulius/struct/CIF-dictionaries/cif_core.dic
dictionary named 'cif_core.dic' version 2.4.2 from 2011-04-26.

Automatic conversion script
Id: cif_fix_values 1715 2011-07-08 13:25:40Z adriana 

The following automatic conversions were performed:

'_exptl_absorpt_correction_type' value 'multi-scans' was replaced
with the value 'multi-scan' as specified in the replacement file
'src/cod-tools/trunk/data/replacement-values/replacement_values.lst'.

Automatic conversion script
Id: cif_fix_values 5376 2017-05-30 11:51:03Z andrius 
;
_cod_original_cell_volume 4423.5(8)
_cod_original_sg_symbol_H-M P2(1)/n
_cod_database_code 1504081

loop_
_symmetry_equiv_pos_as_xyz
'x, y, z'
'-x+1/2, y+1/2, -z+1/2'
'-x, -y, -z'
'x-1/2, -y-1/2, z-1/2'

loop_
_atom_site_label
_atom_site_type_symbol
_atom_site_fract_x
_atom_site_fract_y
_atom_site_fract_z
_atom_site_U_iso_or_equiv
_atom_site_adp_type
_atom_site_occupancy
_atom_site_symmetry_multiplicity
_atom_site_calc_flag
_atom_site_refinement_flags
_atom_site_disorder_assembly
_atom_site_disorder_group
O1 O 0.3592(2) 0.34921(8) 0.17873(10) 0.0511(5) Uani 1 1 d . . .
O2 O 0.2830(2) 0.68206(9) 0.13431(9) 0.0513(5) Uani 1 1 d . . .
O3 O -0.37242(16) 0.62092(8) 0.17150(7) 0.0357(4) Uani 1 1 d . . .
O4 O -0.2380(2) 0.29113(8) 0.19291(8) 0.0485(5) Uani 1 1 d . . .
N1 N 0.16741(16) 0.36087(8) 0.40400(8) 0.0240(3) Uani 1 1 d . . .
H1N H 0.144(2) 0.3886(12) 0.4179(11) 0.021(6) Uiso 1 1 d . . .
C2 C 0.27402(19) 0.38858(9) 0.37339(10) 0.0263(4) Uani 1 1 d . . .
H2A H 0.3409 0.4092 0.4083 0.032 Uiso 1 1 calc R . .
H2B H 0.2348 0.4224 0.3419 0.032 Uiso 1 1 calc R . .
C3 C 0.3424(2) 0.34023(10) 0.33787(13) 0.0339(5) Uani 1 1 d . . .
H3A H 0.2781 0.3217 0.3004 0.041 Uiso 1 1 calc R . .
H3B H 0.3785 0.3050 0.3682 0.041 Uiso 1 1 calc R . .
C4 C 0.4537(2) 0.37272(10) 0.31282(13) 0.0347(5) Uani 1 1 d . . .
H4A H 0.5147 0.3933 0.3502 0.042 Uiso 1 1 calc R . .
H4B H 0.5038 0.3398 0.2943 0.042 Uiso 1 1 calc R . .
N5 N 0.40491(17) 0.42093(8) 0.26262(9) 0.0301(4) Uani 1 1 d . . .
H5N H 0.4031 0.4614 0.2742 0.036 Uiso 1 1 calc R . .
C6 C 0.3631(2) 0.40488(10) 0.19961(12) 0.0353(5) Uani 1 1 d . . .
C7 C 0.3192(2) 0.45952(11) 0.15400(11) 0.0349(5) Uani 1 1 d . . .
N8 N 0.33112(17) 0.51853(8) 0.17985(8) 0.0284(4) Uani 1 1 d . . .
C9 C 0.2667(3) 0.44799(15) 0.08748(13) 0.0488(7) Uani 1 1 d . . .
H9 H 0.2585 0.4056 0.0706 0.059 Uiso 1 1 calc R . .
C10 C 0.2273(3) 0.49954(17) 0.04703(13) 0.0551(8) Uani 1 1 d . . .
H10 H 0.1907 0.4931 0.0017 0.066 Uiso 1 1 calc R . .
C11 C 0.2413(2) 0.56108(15) 0.07273(12) 0.0468(6) Uani 1 1 d . . .
H11 H 0.2158 0.5973 0.0454 0.056 Uiso 1 1 calc R . .
C12 C 0.2939(2) 0.56826(11) 0.14010(11) 0.0336(5) Uani 1 1 d . . .
C13 C 0.3068(2) 0.63415(11) 0.17020(11) 0.0346(5) Uani 1 1 d . . .
N14 N 0.34227(17) 0.63597(8) 0.23512(9) 0.0284(4) Uani 1 1 d . . .
H14N H 0.3585 0.5997 0.2568 0.034 Uiso 1 1 calc R . .
C15 C 0.3555(2) 0.69589(9) 0.27214(11) 0.0313(4) Uani 1 1 d . . .
H15A H 0.3263 0.7319 0.2416 0.038 Uiso 1 1 calc R . .
H15B H 0.4494 0.7028 0.2930 0.038 Uiso 1 1 calc R . .
C16 C 0.2753(2) 0.69562(9) 0.32469(11) 0.0289(4) Uani 1 1 d . . .
H16A H 0.2929 0.7354 0.3509 0.035 Uiso 1 1 calc R . .
H16B H 0.3023 0.6589 0.3546 0.035 Uiso 1 1 calc R . .
C17 C 0.12915(19) 0.69088(9) 0.29444(10) 0.0259(4) Uani 1 1 d . . .
H17A H 0.0980 0.7326 0.2744 0.031 Uiso 1 1 calc R . .
H17B H 0.1154 0.6585 0.2589 0.031 Uiso 1 1 calc R . .
N18 N 0.04817(15) 0.67289(8) 0.34332(8) 0.0238(3) Uani 1 1 d . . .
H18N H 0.093(2) 0.6310(12) 0.3614(12) 0.033(6) Uiso 1 1 d . . .
C19 C -0.09139(18) 0.66154(9) 0.30722(10) 0.0256(4) Uani 1 1 d . . .
H19A H -0.0919 0.6275 0.2741 0.031 Uiso 1 1 calc R . .
H19B H -0.1254 0.7012 0.2834 0.031 Uiso 1 1 calc R . .
C20 C -0.18352(18) 0.64215(9) 0.35103(9) 0.0248(4) Uani 1 1 d . . .
H20A H -0.1916 0.6778 0.3812 0.030 Uiso 1 1 calc R . .
H20B H -0.1468 0.6046 0.3778 0.030 Uiso 1 1 calc R . .
C21 C -0.31854(19) 0.62555(10) 0.30996(10) 0.0269(4) Uani 1 1 d . . .
H21A H -0.3797 0.6181 0.3395 0.032 Uiso 1 1 calc R . .
H21B H -0.3522 0.6624 0.2814 0.032 Uiso 1 1 calc R . .
N22 N -0.31710(16) 0.56923(8) 0.26939(8) 0.0262(3) Uani 1 1 d . . .
H22N H -0.2960 0.5321 0.2888 0.031 Uiso 1 1 calc R . .
C23 C -0.34629(18) 0.57120(10) 0.20388(10) 0.0271(4) Uani 1 1 d . . .
C24 C -0.34752(18) 0.50763(10) 0.16982(9) 0.0268(4) Uani 1 1 d . . .
N25 N -0.30284(16) 0.45656(8) 0.20722(8) 0.0254(3) Uani 1 1 d . . .
C26 C -0.3940(2) 0.50344(11) 0.10197(10) 0.0322(4) Uani 1 1 d . . .
H26 H -0.4239 0.5406 0.0769 0.039 Uiso 1 1 calc R . .
C27 C -0.3959(2) 0.44463(12) 0.07199(10) 0.0360(5) Uani 1 1 d . . .
H27 H -0.4288 0.4405 0.0260 0.043 Uiso 1 1 calc R . .
C28 C -0.3495(2) 0.39197(11) 0.10951(10) 0.0339(5) Uani 1 1 d . . .
H28 H -0.3493 0.3509 0.0898 0.041 Uiso 1 1 calc R . .
C29 C -0.3027(2) 0.39984(10) 0.17687(10) 0.0281(4) Uani 1 1 d . . .
C30 C -0.2513(2) 0.34295(10) 0.21868(10) 0.0311(4) Uani 1 1 d . . .
N31 N -0.22313(16) 0.35283(8) 0.28374(8) 0.0267(3) Uani 1 1 d . . .
H31N H -0.2299 0.3918 0.2987 0.032 Uiso 1 1 calc R . .
C32 C -0.1817(2) 0.30099(10) 0.33027(10) 0.0289(4) Uani 1 1 d . . .
H32A H -0.1598 0.2630 0.3063 0.035 Uiso 1 1 calc R . .
H32B H -0.2556 0.2893 0.3509 0.035 Uiso 1 1 calc R . .
C33 C -0.06268(19) 0.31892(9) 0.38384(9) 0.0246(4) Uani 1 1 d . . .
H33A H -0.0826 0.3582 0.4065 0.030 Uiso 1 1 calc R . .
H33B H -0.0441 0.2840 0.4167 0.030 Uiso 1 1 calc R . .
C34 C 0.05792(18) 0.33037(9) 0.35520(9) 0.0244(4) Uani 1 1 d . . .
H34A H 0.0886 0.2890 0.3408 0.029 Uiso 1 1 calc R . .
H34B H 0.0336 0.3584 0.3161 0.029 Uiso 1 1 calc R . .
C35 C 0.2202(2) 0.31842(10) 0.46061(11) 0.0329(4) Uani 1 1 d . . .
H35A H 0.1497 0.3075 0.4831 0.049 Uiso 1 1 calc R . .
H35B H 0.2910 0.3406 0.4912 0.049 Uiso 1 1 calc R . .
H35C H 0.2548 0.2791 0.4449 0.049 Uiso 1 1 calc R . .
C36 C 0.0563(2) 0.72216(10) 0.39550(10) 0.0298(4) Uani 1 1 d . . .
H36A H 0.0080 0.7073 0.4282 0.045 Uiso 1 1 calc R . .
H36B H 0.0175 0.7623 0.3759 0.045 Uiso 1 1 calc R . .
H36C H 0.1487 0.7294 0.4169 0.045 Uiso 1 1 calc R . .
P P 0.13684(5) 0.53187(2) 0.44763(2) 0.02286(13) Uani 1 1 d . . .
O1A O 0.04334(14) 0.58114(6) 0.47353(7) 0.0266(3) Uani 1 1 d . . .
H1OA H 0.0089 0.5631 0.5017 0.053(8) Uiso 1 1 calc R . .
O2A O 0.25918(16) 0.52217(8) 0.50116(7) 0.0367(4) Uani 1 1 d . . .
O3A O 0.05873(15) 0.46881(6) 0.43300(7) 0.0296(3) Uani 1 1 d . . .
O4A O 0.16281(13) 0.56271(6) 0.38586(6) 0.0245(3) Uani 1 1 d . . .
O1W O 0.21210(16) 0.53074(7) 0.63095(7) 0.0324(3) Uani 1 1 d . . .
H1W1 H 0.2382 0.5288 0.6034 0.039 Uiso 1 1 d R . .
H1W2 H 0.1322 0.5274 0.6202 0.039 Uiso 1 1 d R . .
O2W O 0.38429(14) 0.53673(6) 0.33712(7) 0.0257(3) Uani 1 1 d . . .
H2W2 H 0.4339 0.5439 0.3674 0.031 Uiso 1 1 d R . .
H2W1 H 0.3250 0.5401 0.3506 0.031 Uiso 1 1 d R . .
O3W O 0.41771(19) 0.42629(10) 0.55878(10) 0.0335(7) Uani 0.788(6) 1 d P . .
H3W1 H 0.3625 0.4594 0.5376 0.040 Uiso 0.788(6) 1 d PR . .
H3W2 H 0.4598 0.4118 0.5341 0.040 Uiso 0.788(6) 1 d PR . .
O3W' O 0.4742(9) 0.4421(4) 0.5335(4) 0.039(3) Uiso 0.212(6) 1 d P . .
O1S O 0.43060(19) 0.61156(11) 0.52634(11) 0.0582(5) Uani 1 1 d . . .
H1SO H 0.4739 0.6077 0.5651 0.070 Uiso 1 1 calc R . .
C1S C 0.3695(3) 0.67013(15) 0.51895(17) 0.0616(8) Uani 1 1 d . . .
H1SA H 0.2744 0.6641 0.5034 0.074 Uiso 1 1 calc R . .
H1SB H 0.4036 0.6956 0.4868 0.074 Uiso 1 1 calc R . .
H1SC H 0.3867 0.6925 0.5613 0.074 Uiso 1 1 calc R . .
O2S O -0.5168(2) 0.66713(10) 0.04886(11) 0.0610(6) Uani 1 1 d . . .
H2SO H -0.5062 0.6527 0.0873 0.073 Uiso 1 1 calc R . .
C2S C -0.3818(18) 0.6712(7) 0.0291(8) 0.350(9) Uiso 1 1 d . . .
H2SA H -0.3320 0.7077 0.0514 0.420 Uiso 1 1 calc R . .
H2SB H -0.3956 0.6769 -0.0186 0.420 Uiso 1 1 calc R . .
H2SC H -0.3323 0.6316 0.0420 0.420 Uiso 1 1 calc R . .
O3S O -0.0271(2) 0.57520(10) 0.16657(10) 0.0380(5) Uani 0.773(3) 1 d P A 1
O4S O -0.0526(2) 0.48080(13) 0.11696(12) 0.0504(6) Uani 0.773(3) 1 d P A 1
C3S C 0.0369(3) 0.48615(14) 0.23238(13) 0.0305(6) Uani 0.773(3) 1 d P A 1
H3SA H 0.0613 0.4409 0.2311 0.046 Uiso 0.773(3) 1 calc PR A 1
H3SB H -0.0298 0.4909 0.2588 0.046 Uiso 0.773(3) 1 calc PR A 1
H3SC H 0.1149 0.5114 0.2520 0.046 Uiso 0.773(3) 1 calc PR A 1
C4S C -0.0170(2) 0.50908(15) 0.16497(13) 0.0312(6) Uani 0.773(3) 1 d P A 1
C5S C -0.0835(3) 0.60498(16) 0.10424(16) 0.0441(8) Uani 0.773(3) 1 d P A 1
H5SA H -0.1755 0.5905 0.0882 0.053 Uiso 0.773(3) 1 calc PR A 1
H5SB H -0.0322 0.5935 0.0711 0.053 Uiso 0.773(3) 1 calc PR A 1
C6S C -0.0795(5) 0.67429(16) 0.11521(19) 0.0547(10) Uani 0.773(3) 1 d P A 1
H6SA H -0.1255 0.6961 0.0752 0.082 Uiso 0.773(3) 1 calc PR A 1
H6SB H 0.0123 0.6887 0.1265 0.082 Uiso 0.773(3) 1 calc PR A 1
H6SC H -0.1226 0.6845 0.1513 0.082 Uiso 0.773(3) 1 calc PR A 1
O3S' O -0.0400(17) 0.3925(8) 0.0917(9) 0.122(5) Uiso 0.227(3) 1 d P . .
C4S' C 0.0012(11) 0.4145(6) 0.1585(6) 0.043(3) Uiso 0.227(3) 1 d P A 2
C5S' C -0.0233(6) 0.3203(2) 0.0811(4) 0.130(2) Uani 1 1 d . A 2
C6S' C -0.1065(5) 0.2685(2) 0.0841(2) 0.0968(14) Uani 1 1 d . A 2

loop_
_atom_site_aniso_label
_atom_site_aniso_U_11
_atom_site_aniso_U_22
_atom_site_aniso_U_33
_atom_site_aniso_U_23
_atom_site_aniso_U_13
_atom_site_aniso_U_12
O1 0.0652(12) 0.0313(9) 0.0656(12) -0.0204(8) 0.0334(10) -0.0078(8)
O2 0.0597(12) 0.0453(10) 0.0495(10) 0.0236(8) 0.0132(9) 0.0117(9)
O3 0.0396(9) 0.0352(8) 0.0316(8) 0.0104(6) 0.0060(6) 0.0033(7)
O4 0.0805(14) 0.0292(8) 0.0354(9) -0.0062(7) 0.0120(9) -0.0116(8)
N1 0.0220(8) 0.0209(8) 0.0310(8) -0.0026(6) 0.0099(6) 0.0006(6)
C2 0.0233(9) 0.0212(8) 0.0367(10) -0.0005(7) 0.0116(8) -0.0013(7)
C3 0.0324(11) 0.0206(9) 0.0547(13) -0.0016(9) 0.0226(10) -0.0006(8)
C4 0.0285(10) 0.0242(9) 0.0577(14) 0.0031(9) 0.0233(10) 0.0030(8)
N5 0.0297(9) 0.0195(7) 0.0469(10) -0.0034(7) 0.0210(8) -0.0016(6)
C6 0.0337(11) 0.0317(11) 0.0481(13) -0.0126(9) 0.0254(10) -0.0061(8)
C7 0.0296(11) 0.0431(12) 0.0375(11) -0.0109(9) 0.0195(9) -0.0105(9)
N8 0.0251(8) 0.0324(9) 0.0312(8) -0.0012(7) 0.0143(7) -0.0008(7)
C9 0.0451(14) 0.0681(18) 0.0389(13) -0.0194(12) 0.0220(11) -0.0218(13)
C10 0.0450(15) 0.091(2) 0.0317(12) -0.0109(14) 0.0134(11) -0.0210(15)
C11 0.0348(12) 0.0750(19) 0.0322(12) 0.0089(12) 0.0110(10) -0.0034(12)
C12 0.0259(10) 0.0464(12) 0.0316(10) 0.0051(9) 0.0131(8) -0.0005(9)
C13 0.0303(10) 0.0371(11) 0.0394(12) 0.0129(9) 0.0146(9) 0.0046(9)
N14 0.0287(8) 0.0231(8) 0.0377(9) 0.0082(7) 0.0168(7) 0.0071(6)
C15 0.0277(10) 0.0207(9) 0.0501(12) 0.0051(8) 0.0188(9) 0.0022(7)
C16 0.0269(9) 0.0203(9) 0.0422(11) 0.0002(8) 0.0136(8) 0.0010(7)
C17 0.0241(9) 0.0232(9) 0.0335(10) 0.0040(7) 0.0132(8) 0.0022(7)
N18 0.0216(8) 0.0212(7) 0.0307(8) 0.0023(6) 0.0102(6) 0.0018(6)
C19 0.0211(9) 0.0276(9) 0.0298(9) 0.0034(7) 0.0094(7) 0.0034(7)
C20 0.0217(9) 0.0271(9) 0.0272(9) 0.0036(7) 0.0087(7) 0.0029(7)
C21 0.0214(9) 0.0302(10) 0.0305(10) 0.0045(8) 0.0086(7) 0.0047(7)
N22 0.0224(8) 0.0279(8) 0.0284(8) 0.0052(6) 0.0056(6) 0.0024(6)
C23 0.0184(8) 0.0349(10) 0.0285(9) 0.0064(8) 0.0062(7) -0.0007(7)
C24 0.0196(8) 0.0357(10) 0.0252(9) 0.0053(8) 0.0051(7) -0.0035(7)
N25 0.0210(7) 0.0309(8) 0.0246(8) 0.0032(6) 0.0056(6) -0.0062(6)
C26 0.0249(9) 0.0440(12) 0.0264(10) 0.0064(8) 0.0028(7) -0.0019(9)
C27 0.0297(11) 0.0532(14) 0.0235(9) 0.0008(9) 0.0020(8) -0.0096(10)
C28 0.0339(11) 0.0393(11) 0.0280(10) -0.0047(9) 0.0056(8) -0.0118(9)
C29 0.0257(9) 0.0319(10) 0.0272(9) -0.0002(8) 0.0066(7) -0.0120(8)
C30 0.0345(11) 0.0298(10) 0.0297(10) -0.0019(8) 0.0082(8) -0.0128(8)
N31 0.0256(8) 0.0260(8) 0.0280(8) -0.0001(6) 0.0048(6) -0.0043(6)
C32 0.0282(10) 0.0263(9) 0.0319(10) 0.0015(8) 0.0059(8) -0.0076(7)
C33 0.0239(9) 0.0231(9) 0.0281(9) 0.0011(7) 0.0085(7) -0.0012(7)
C34 0.0238(9) 0.0235(9) 0.0272(9) -0.0033(7) 0.0080(7) -0.0003(7)
C35 0.0328(11) 0.0313(10) 0.0335(10) 0.0038(8) 0.0051(8) -0.0016(8)
C36 0.0329(10) 0.0250(9) 0.0344(10) -0.0019(8) 0.0135(8) -0.0009(8)
P 0.0276(3) 0.0187(2) 0.0237(2) 0.00214(17) 0.00890(18) 0.00302(17)
O1A 0.0366(8) 0.0188(6) 0.0283(7) 0.0009(5) 0.0158(6) 0.0030(5)
O2A 0.0369(8) 0.0403(9) 0.0306(8) 0.0046(6) 0.0021(6) 0.0104(7)
O3A 0.0388(8) 0.0203(6) 0.0345(8) -0.0022(5) 0.0188(6) -0.0011(6)
O4A 0.0241(7) 0.0239(6) 0.0278(7) 0.0048(5) 0.0105(5) 0.0028(5)
O1W 0.0368(8) 0.0338(8) 0.0263(7) 0.0012(6) 0.0065(6) 0.0063(6)
O2W 0.0246(7) 0.0253(7) 0.0288(7) -0.0008(5) 0.0091(5) 0.0012(5)
O3W 0.0284(11) 0.0396(11) 0.0324(11) 0.0027(8) 0.0066(8) 0.0061(8)
O1S 0.0422(11) 0.0684(13) 0.0616(13) -0.0076(10) 0.0055(9) 0.0004(9)
C1S 0.0600(19) 0.0473(16) 0.072(2) -0.0100(15) 0.0012(16) 0.0035(14)
O2S 0.0799(15) 0.0448(11) 0.0553(12) -0.0022(9) 0.0083(11) -0.0094(10)
O3S 0.0448(12) 0.0361(11) 0.0337(11) 0.0023(8) 0.0094(9) 0.0009(9)
O4S 0.0458(14) 0.0599(16) 0.0446(13) -0.0022(11) 0.0081(10) -0.0070(11)
C3S 0.0248(12) 0.0407(15) 0.0269(12) 0.0027(11) 0.0075(10) -0.0060(11)
C4S 0.0190(11) 0.0473(16) 0.0282(13) -0.0007(11) 0.0069(9) -0.0034(11)
C5S 0.0461(18) 0.0480(19) 0.0401(17) 0.0122(14) 0.0138(14) 0.0036(14)
C6S 0.075(3) 0.0387(18) 0.050(2) 0.0121(15) 0.0124(18) 0.0119(17)
C5S' 0.110(4) 0.078(3) 0.211(6) 0.039(4) 0.057(4) 0.044(3)
C6S' 0.120(4) 0.078(3) 0.094(3) -0.019(2) 0.028(3) 0.001(3)

loop_
_atom_type_symbol
_atom_type_description
_atom_type_scat_dispersion_real
_atom_type_scat_dispersion_imag
_atom_type_scat_source
C C 0.0033 0.0016 'International Tables Vol C Tables 4.2.6.8 and 6.1.1.4'
H H 0.0000 0.0000 'International Tables Vol C Tables 4.2.6.8 and 6.1.1.4'
N N 0.0061 0.0033 'International Tables Vol C Tables 4.2.6.8 and 6.1.1.4'
O O 0.0106 0.0060 'International Tables Vol C Tables 4.2.6.8 and 6.1.1.4'
P P 0.1023 0.0942 'International Tables Vol C Tables 4.2.6.8 and 6.1.1.4'

loop_
_geom_angle_atom_site_label_1
_geom_angle_atom_site_label_2
_geom_angle_atom_site_label_3
_geom_angle
C35 N1 C34 112.56(16)
C35 N1 C2 112.69(16)
C34 N1 C2 113.37(15)
C35 N1 H1N 105.2(19)
C34 N1 H1N 110.0(19)
C2 N1 H1N 102.2(19)
N1 C2 C3 114.62(16)
N1 C2 H2A 108.6
C3 C2 H2A 108.6
N1 C2 H2B 108.6
C3 C2 H2B 108.6
H2A C2 H2B 107.6
C2 C3 C4 109.99(16)
C2 C3 H3A 109.7
C4 C3 H3A 109.7
C2 C3 H3B 109.7
C4 C3 H3B 109.7
H3A C3 H3B 108.2
N5 C4 C3 112.23(18)
N5 C4 H4A 109.2
C3 C4 H4A 109.2
N5 C4 H4B 109.2
C3 C4 H4B 109.2
H4A C4 H4B 107.9
C6 N5 C4 121.39(18)
C6 N5 H5N 119.3
C4 N5 H5N 119.3
O1 C6 N5 124.1(2)
O1 C6 C7 120.7(2)
N5 C6 C7 115.16(18)
N8 C7 C9 122.7(2)
N8 C7 C6 117.2(2)
C9 C7 C6 120.1(2)
C12 N8 C7 118.5(2)
C10 C9 C7 118.4(3)
C10 C9 H9 120.8
C7 C9 H9 120.8
C9 C10 C11 119.7(2)
C9 C10 H10 120.1
C11 C10 H10 120.1
C10 C11 C12 118.2(3)
C10 C11 H11 120.9
C12 C11 H11 120.9
N8 C12 C11 122.6(2)
N8 C12 C13 117.69(19)
C11 C12 C13 119.7(2)
O2 C13 N14 124.6(2)
O2 C13 C12 119.8(2)
N14 C13 C12 115.61(18)
C13 N14 C15 122.57(18)
C13 N14 H14N 118.7
C15 N14 H14N 118.7
N14 C15 C16 112.06(16)
N14 C15 H15A 109.2
C16 C15 H15A 109.2
N14 C15 H15B 109.2
C16 C15 H15B 109.2
H15A C15 H15B 107.9
C15 C16 C17 111.05(18)
C15 C16 H16A 109.4
C17 C16 H16A 109.4
C15 C16 H16B 109.4
C17 C16 H16B 109.4
H16A C16 H16B 108.0
N18 C17 C16 113.13(17)
N18 C17 H17A 109.0
C16 C17 H17A 109.0
N18 C17 H17B 109.0
C16 C17 H17B 109.0
H17A C17 H17B 107.8
C36 N18 C19 111.79(15)
C36 N18 C17 111.83(15)
C19 N18 C17 108.81(15)
C36 N18 H18N 111.9(14)
C19 N18 H18N 111.3(14)
C17 N18 H18N 100.6(14)
N18 C19 C20 114.14(16)
N18 C19 H19A 108.7
C20 C19 H19A 108.7
N18 C19 H19B 108.7
C20 C19 H19B 108.7
H19A C19 H19B 107.6
C19 C20 C21 110.48(16)
C19 C20 H20A 109.6
C21 C20 H20A 109.6
C19 C20 H20B 109.6
C21 C20 H20B 109.6
H20A C20 H20B 108.1
N22 C21 C20 112.87(15)
N22 C21 H21A 109.0
C20 C21 H21A 109.0
N22 C21 H21B 109.0
C20 C21 H21B 109.0
H21A C21 H21B 107.8
C23 N22 C21 122.90(17)
C23 N22 H22N 118.5
C21 N22 H22N 118.5
O3 C23 N22 124.0(2)
O3 C23 C24 120.30(18)
N22 C23 C24 115.66(17)
N25 C24 C26 122.6(2)
N25 C24 C23 117.36(17)
C26 C24 C23 119.99(18)
C29 N25 C24 117.52(17)
C27 C26 C24 119.0(2)
C27 C26 H26 120.5
C24 C26 H26 120.5
C28 C27 C26 119.09(19)
C28 C27 H27 120.5
C26 C27 H27 120.5
C27 C28 C29 118.9(2)
C27 C28 H28 120.6
C29 C28 H28 120.6
N25 C29 C28 122.9(2)
N25 C29 C30 117.42(17)
C28 C29 C30 119.67(19)
O4 C30 N31 123.9(2)
O4 C30 C29 120.13(19)
N31 C30 C29 115.99(18)
C30 N31 C32 121.92(18)
C30 N31 H31N 119.0
C32 N31 H31N 119.0
N31 C32 C33 112.50(15)
N31 C32 H32A 109.1
C33 C32 H32A 109.1
N31 C32 H32B 109.1
C33 C32 H32B 109.1
H32A C32 H32B 107.8
C34 C33 C32 111.07(16)
C34 C33 H33A 109.4
C32 C33 H33A 109.4
C34 C33 H33B 109.4
C32 C33 H33B 109.4
H33A C33 H33B 108.0
N1 C34 C33 111.82(15)
N1 C34 H34A 109.3
C33 C34 H34A 109.3
N1 C34 H34B 109.3
C33 C34 H34B 109.3
H34A C34 H34B 107.9
N1 C35 H35A 109.5
N1 C35 H35B 109.5
H35A C35 H35B 109.5
N1 C35 H35C 109.5
H35A C35 H35C 109.5
H35B C35 H35C 109.5
N18 C36 H36A 109.5
N18 C36 H36B 109.5
H36A C36 H36B 109.5
N18 C36 H36C 109.5
H36A C36 H36C 109.5
H36B C36 H36C 109.5
O2A P O4A 114.01(9)
O2A P O3A 110.78(9)
O4A P O3A 112.19(8)
O2A P O1A 108.38(8)
O4A P O1A 104.41(7)
O3A P O1A 106.52(8)
P O1A H1OA 109.5
H1W1 O1W H1W2 109.3
H2W2 O2W H2W1 98.3
O3W' O3W H3W1 82.5
O3W' O3W H3W2 43.3
H3W1 O3W H3W2 109.6
O3W O3W' H3W1 49.3
O3W O3W' H3W2 57.9
H3W1 O3W' H3W2 93.5
C1S O1S H1SO 109.5
O1S C1S H1SA 109.5
O1S C1S H1SB 109.5
H1SA C1S H1SB 109.5
O1S C1S H1SC 109.5
H1SA C1S H1SC 109.5
H1SB C1S H1SC 109.5
C2S O2S H2SO 109.5
O2S C2S H2SA 109.5
O2S C2S H2SB 109.5
H2SA C2S H2SB 109.5
O2S C2S H2SC 109.5
H2SA C2S H2SC 109.5
H2SB C2S H2SC 109.5
C4S O3S C5S 115.1(2)
O4S C4S O3S 121.3(3)
O4S C4S C3S 130.2(3)
O3S C4S C3S 108.4(2)
O3S C5S C6S 107.0(3)
O3S C5S H5SA 110.3
C6S C5S H5SA 110.3
O3S C5S H5SB 110.3
C6S C5S H5SB 110.3
H5SA C5S H5SB 108.6
C4S' O3S' C5S' 115.6(12)
C6S' C5S' O3S' 131.5(8)

loop_
_geom_bond_atom_site_label_1
_geom_bond_atom_site_label_2
_geom_bond_distance
O1 C6 1.239(3)
O2 C13 1.242(3)
O3 C23 1.236(2)
O4 C30 1.229(3)
N1 C35 1.483(3)
N1 C34 1.496(3)
N1 C2 1.510(2)
N1 H1N 0.71(2)
C2 C3 1.517(3)
C2 H2A 0.9900
C2 H2B 0.9900
C3 C4 1.529(3)
C3 H3A 0.9900
C3 H3B 0.9900
C4 N5 1.462(3)
C4 H4A 0.9900
C4 H4B 0.9900
N5 C6 1.334(3)
N5 H5N 0.8800
C6 C7 1.492(3)
C7 N8 1.340(3)
C7 C9 1.397(3)
N8 C12 1.332(3)
C9 C10 1.374(4)
C9 H9 0.9500
C10 C11 1.388(4)
C10 H10 0.9500
C11 C12 1.401(3)
C11 H11 0.9500
C12 C13 1.506(3)
C13 N14 1.324(3)
N14 C15 1.461(3)
N14 H14N 0.8800
C15 C16 1.514(3)
C15 H15A 0.9900
C15 H15B 0.9900
C16 C17 1.519(3)
C16 H16A 0.9900
C16 H16B 0.9900
C17 N18 1.504(2)
C17 H17A 0.9900
C17 H17B 0.9900
N18 C36 1.487(3)
N18 C19 1.503(2)
N18 H18N 1.02(2)
C19 C20 1.516(3)
C19 H19A 0.9900
C19 H19B 0.9900
C20 C21 1.519(3)
C20 H20A 0.9900
C20 H20B 0.9900
C21 N22 1.450(3)
C21 H21A 0.9900
C21 H21B 0.9900
N22 C23 1.334(3)
N22 H22N 0.8800
C23 C24 1.504(3)
C24 N25 1.343(3)
C24 C26 1.395(3)
N25 C29 1.343(3)
C26 C27 1.376(3)
C26 H26 0.9500
C27 C28 1.375(3)
C27 H27 0.9500
C28 C29 1.393(3)
C28 H28 0.9500
C29 C30 1.502(3)
C30 N31 1.340(3)
N31 C32 1.455(3)
N31 H31N 0.8800
C32 C33 1.524(3)
C32 H32A 0.9900
C32 H32B 0.9900
C33 C34 1.521(3)
C33 H33A 0.9900
C33 H33B 0.9900
C34 H34A 0.9900
C34 H34B 0.9900
C35 H35A 0.9800
C35 H35B 0.9800
C35 H35C 0.9800
C36 H36A 0.9800
C36 H36B 0.9800
C36 H36C 0.9800
P O2A 1.5142(16)
P O4A 1.5158(13)
P O3A 1.5426(15)
P O1A 1.5887(14)
O1A H1OA 0.8400
O1W H1W1 0.6869
O1W H1W2 0.8158
O2W H2W2 0.7386
O2W H2W1 0.7346
O3W O3W' 0.930(9)
O3W H3W1 0.9456
O3W H3W2 0.8041
O3W' H3W1 1.2368
O3W' H3W2 0.6511
O1S C1S 1.371(4)
O1S H1SO 0.8400
C1S H1SA 0.9800
C1S H1SB 0.9800
C1S H1SC 0.9800
O2S C2S 1.550(18)
O2S H2SO 0.8400
C2S H2SA 0.9800
C2S H2SB 0.9800
C2S H2SC 0.9800
O3S C4S 1.385(4)
O3S C5S 1.446(4)
O4S C4S 1.152(4)
C3S C4S 1.476(4)
C3S H3SA 0.9800
C3S H3SB 0.9800
C3S H3SC 0.9800
C5S C6S 1.464(5)
C5S H5SA 0.9900
C5S H5SB 0.9900
C6S H6SA 0.9800
C6S H6SB 0.9800
C6S H6SC 0.9800
O3S' C4S' 1.44(2)
O3S' C5S' 1.539(18)
C5S' C6S' 1.395(7)

loop_
_geom_hbond_atom_site_label_D
_geom_hbond_atom_site_label_H
_geom_hbond_atom_site_label_A
_geom_hbond_distance_DH
_geom_hbond_distance_HA
_geom_hbond_distance_DA
_geom_hbond_angle_DHA
_geom_hbond_site_symmetry_A
N1 H1N O3A 0.71(2) 1.95(2) 2.649(2) 166(3) .
N5 H5N O2W 0.88 2.08 2.907(2) 155.2 .
N14 H14N O2W 0.88 2.10 2.933(2) 157.8 .
N18 H18N O4A 1.02(2) 1.63(3) 2.654(2) 177(2) .
N22 H22N O1W 0.88 2.16 2.981(2) 155.8 3_566
N31 H31N O1W 0.88 2.16 3.000(2) 158.5 3_566
O1A H1OA O3A 0.84 1.79 2.6289(19) 174.4 3_566
O1W H1W1 O2A 0.69 2.19 2.858(2) 162.8 .
O1W H1W2 O3A 0.82 2.06 2.845(2) 162.3 3_566
O2W H2W2 O3W 0.74 2.03 2.760(2) 170.6 3_666
O2W H2W2 O3W' 0.74 2.10 2.814(8) 162.4 3_666
O2W H2W1 O4A 0.73 2.04 2.7666(19) 172.0 .
O3W H3W1 O2A 0.95 1.76 2.705(2) 177.7 .
O2S H2SO O3 0.84 2.10 2.840(3) 146.9 .

loop_
_geom_torsion_atom_site_label_1
_geom_torsion_atom_site_label_2
_geom_torsion_atom_site_label_3
_geom_torsion_atom_site_label_4
_geom_torsion
C35 N1 C2 C3 68.9(2)
C34 N1 C2 C3 -60.4(2)
N1 C2 C3 C4 -176.37(18)
C2 C3 C4 N5 -65.2(3)
C3 C4 N5 C6 -84.0(2)
C4 N5 C6 O1 1.6(3)
C4 N5 C6 C7 -178.61(17)
O1 C6 C7 N8 -177.5(2)
N5 C6 C7 N8 2.7(3)
O1 C6 C7 C9 3.3(3)
N5 C6 C7 C9 -176.49(19)
C9 C7 N8 C12 -1.5(3)
C6 C7 N8 C12 179.31(18)
N8 C7 C9 C10 0.8(3)
C6 C7 C9 C10 180.0(2)
C7 C9 C10 C11 0.5(4)
C9 C10 C11 C12 -1.0(4)
C7 N8 C12 C11 1.0(3)
C7 N8 C12 C13 179.39(18)
C10 C11 C12 N8 0.2(3)
C10 C11 C12 C13 -178.2(2)
N8 C12 C13 O2 174.4(2)
C11 C12 C13 O2 -7.1(3)
N8 C12 C13 N14 -6.4(3)
C11 C12 C13 N14 172.07(19)
O2 C13 N14 C15 1.0(3)
C12 C13 N14 C15 -178.19(17)
C13 N14 C15 C16 126.3(2)
N14 C15 C16 C17 -63.8(2)
C15 C16 C17 N18 164.65(16)
C16 C17 N18 C36 63.0(2)
C16 C17 N18 C19 -173.06(15)
C36 N18 C19 C20 -56.7(2)
C17 N18 C19 C20 179.30(16)
N18 C19 C20 C21 -174.57(15)
C19 C20 C21 N22 65.4(2)
C20 C21 N22 C23 -115.8(2)
C21 N22 C23 O3 2.8(3)
C21 N22 C23 C24 -176.55(16)
O3 C23 C24 N25 172.06(18)
N22 C23 C24 N25 -8.6(2)
O3 C23 C24 C26 -8.0(3)
N22 C23 C24 C26 171.33(18)
C26 C24 N25 C29 0.7(3)
C23 C24 N25 C29 -179.41(16)
N25 C24 C26 C27 0.8(3)
C23 C24 C26 C27 -179.13(18)
C24 C26 C27 C28 -1.3(3)
C26 C27 C28 C29 0.4(3)
C24 N25 C29 C28 -1.7(3)
C24 N25 C29 C30 179.33(17)
C27 C28 C29 N25 1.2(3)
C27 C28 C29 C30 -179.85(19)
N25 C29 C30 O4 -173.6(2)
C28 C29 C30 O4 7.4(3)
N25 C29 C30 N31 6.9(3)
C28 C29 C30 N31 -172.18(18)
O4 C30 N31 C32 -4.1(3)
C29 C30 N31 C32 175.46(17)
C30 N31 C32 C33 133.75(19)
N31 C32 C33 C34 -64.9(2)
C35 N1 C34 C33 65.6(2)
C2 N1 C34 C33 -164.99(15)
C32 C33 C34 N1 168.23(15)
C5S O3S C4S O4S -0.5(4)
C5S O3S C4S C3S -177.7(2)
C4S O3S C5S C6S -177.1(3)
C4S' O3S' C5S' C6S' 87.8(15)
